data_7034363
loop_
_publ_author_name
'Matioszek, D.'
'Ojo, W.-S.'
'Cornejo, A.'
'Katir, N.'
'El Ezzi, M.'
'Le Troedec, M.'
'Martinez, H.'
'Gornitzka, H.'
'Castel, A.'
'Nayral, C.'
'Delpech, F.'

_publ_section_title
;
 From rational design of organometallic precursors to optimized synthesis
 of core/shell Ge/GeO2 nanoparticles.
;
_journal_issue 16
_journal_name_full 'Dalton transactions (Cambridge, England : 2003)'
_journal_page_first 7242
_journal_page_last 7250
_journal_paper_doi 10.1039/c5dt00392j
_journal_volume 44
_journal_year 2015
_chemical_formula_sum 'C25 H29 Ge N3'
_chemical_formula_weight 444.10
_chemical_name_systematic
;
 ?
;
_space_group_IT_number 33
_symmetry_cell_setting orthorhombic
_symmetry_space_group_name_Hall 'P 2c -2n'
_symmetry_space_group_name_H-M 'P n a 21'
_atom_sites_solution_hydrogens geom
_atom_sites_solution_primary direct
_atom_sites_solution_secondary difmap
_audit_creation_method SHELXL-97
_audit_update_record
;
2015-02-23 deposited with the CCDC.
2015-02-24 downloaded from the CCDC.
;
_cell_angle_alpha 90.00
_cell_angle_beta 90.00
_cell_angle_gamma 90.00
_cell_formula_units_Z 4
_cell_length_a 21.0992(11)
_cell_length_b 8.0550(4)
_cell_length_c 12.9164(7)
_cell_measurement_reflns_used 8215
_cell_measurement_temperature 193(2)
_cell_measurement_theta_max 26.35
_cell_measurement_theta_min 2.49
_cell_volume 2195.2(2)
_computing_cell_refinement 'Bruker SMART'
_computing_data_collection 'Bruker SMART'
_computing_data_reduction 'Bruker SAINT'
_computing_molecular_graphics 'Bruker SHELXTL'
_computing_publication_material 'Bruker SHELXTL'
_computing_structure_refinement 'SHELXL-97 (Sheldrick, 1997)'
_computing_structure_solution 'SHELXS-97 (Sheldrick, 1990)'
_diffrn_ambient_temperature 193(2)
_diffrn_measured_fraction_theta_full 0.991
_diffrn_measured_fraction_theta_max 0.991
_diffrn_measurement_device_type 'CCD area detector'
_diffrn_measurement_method 'phi and omega scans'
_diffrn_radiation_monochromator graphite
_diffrn_radiation_source 'fine-focus sealed tube'
_diffrn_radiation_type MoK\a
_diffrn_radiation_wavelength 0.71073
_diffrn_reflns_av_R_equivalents 0.0320
_diffrn_reflns_av_sigmaI/netI 0.0257
_diffrn_reflns_limit_h_max 26
_diffrn_reflns_limit_h_min -23
_diffrn_reflns_limit_k_max 10
_diffrn_reflns_limit_k_min -9
_diffrn_reflns_limit_l_max 15
_diffrn_reflns_limit_l_min -16
_diffrn_reflns_number 22008
_diffrn_reflns_theta_full 26.37
_diffrn_reflns_theta_max 26.37
_diffrn_reflns_theta_min 5.11
_exptl_absorpt_coefficient_mu 1.411
_exptl_absorpt_correction_T_max 0.8718
_exptl_absorpt_correction_T_min 0.6769
_exptl_absorpt_correction_type none
_exptl_crystal_colour orange
_exptl_crystal_density_diffrn 1.344
_exptl_crystal_density_method 'not measured'
_exptl_crystal_description block
_exptl_crystal_F_000 928
_exptl_crystal_size_max 0.30
_exptl_crystal_size_mid 0.10
_exptl_crystal_size_min 0.10
_refine_diff_density_max 0.302
_refine_diff_density_min -0.228
_refine_diff_density_rms 0.038
_refine_ls_abs_structure_details 'Flack H D (1983), Acta Cryst. A39, 876-881'
_refine_ls_abs_structure_Flack 0.427(8)
_refine_ls_extinction_method none
_refine_ls_goodness_of_fit_ref 1.043
_refine_ls_hydrogen_treatment mixed
_refine_ls_matrix_type full
_refine_ls_number_parameters 267
_refine_ls_number_reflns 4347
_refine_ls_number_restraints 1
_refine_ls_restrained_S_all 1.043
_refine_ls_R_factor_all 0.0299
_refine_ls_R_factor_gt 0.0244
_refine_ls_shift/su_max 0.003
_refine_ls_shift/su_mean 0.000
_refine_ls_structure_factor_coef Fsqd
_refine_ls_weighting_details 'calc w=1/[\s^2^(Fo^2^)+(0.0324P)^2^+0.1480P] where P=(Fo^2^+2Fc^2^)/3'
_refine_ls_weighting_scheme calc
_refine_ls_wR_factor_gt 0.0563
_refine_ls_wR_factor_ref 0.0583
_reflns_number_gt 3922
_reflns_number_total 4347
_reflns_threshold_expression >2sigma(I)
_cod_data_source_file c5dt00392j2.cif
_cod_data_source_block 2
_cod_depositor_comments
;
The following automatic conversions were performed:

'_symmetry_cell_setting' value 'Orthorhombic' changed to
'orthorhombic' according to
/usr/data/users/saulius/crontab/automatic-downloads/rss-feeds/RSC/lib/dictionaries/cif_core.dic
dictionary named 'cif_core.dic' version 2.4.2 from 2011-04-26.

Automatic conversion script
Id: cif_fix_values 3105 2015-03-04 15:46:00Z robertas 

 Adding full bibliography for 7034362--7034363.cif.
;
_cod_original_sg_symbol_H-M Pna2(1)
_cod_database_code 7034363

loop_
_symmetry_equiv_pos_as_xyz
'x, y, z'
'-x, -y, z+1/2'
'x+1/2, -y+1/2, z'
'-x+1/2, y+1/2, z+1/2'

loop_
_atom_site_label
_atom_site_type_symbol
_atom_site_fract_x
_atom_site_fract_y
_atom_site_fract_z
_atom_site_U_iso_or_equiv
_atom_site_adp_type
_atom_site_occupancy
_atom_site_symmetry_multiplicity
_atom_site_calc_flag
_atom_site_refinement_flags
Ge1 Ge 0.543322(9) 0.73319(2) 0.64881(2) 0.02827(7) Uani 1 1 d .
N1 N 0.63087(9) 0.7303(2) 0.59731(15) 0.0301(4) Uani 1 1 d .
N2 N 0.58977(9) 0.7808(2) 0.77778(14) 0.0287(4) Uani 1 1 d .
N3 N 0.53860(7) 0.49034(19) 0.66939(15) 0.0305(5) Uani 1 1 d .
C2 C 0.67691(11) 0.7422(2) 0.6674(2) 0.0320(7) Uani 1 1 d .
C3 C 0.74154(10) 0.7244(2) 0.6408(4) 0.0430(6) Uani 1 1 d .
H3 H 0.7490 0.7014 0.5697 0.052 Uiso 1 1 calc R
C4 C 0.79643(12) 0.7348(3) 0.7015(3) 0.0548(8) Uani 1 1 d .
H4 H 0.8348 0.7138 0.6653 0.066 Uiso 1 1 calc R
C5 C 0.80388(14) 0.7709(3) 0.8058(3) 0.0620(10) Uani 1 1 d .
H5 H 0.8460 0.7763 0.8314 0.074 Uiso 1 1 calc R
C6 C 0.75599(14) 0.7994(3) 0.8752(2) 0.0537(7) Uani 1 1 d .
H6 H 0.7697 0.8224 0.9438 0.064 Uiso 1 1 calc R
C7 C 0.69087(13) 0.8001(3) 0.8619(2) 0.0408(6) Uani 1 1 d .
H7 H 0.6676 0.8216 0.9235 0.049 Uiso 1 1 calc R
C8 C 0.65271(11) 0.7749(3) 0.77348(19) 0.0290(5) Uani 1 1 d .
C9 C 0.64426(12) 0.7190(3) 0.4854(2) 0.0371(6) Uani 1 1 d .
H9 H 0.6810 0.6422 0.4752 0.044 Uiso 1 1 calc R
C10 C 0.58797(14) 0.6497(3) 0.4272(2) 0.0529(7) Uani 1 1 d .
H10A H 0.5739 0.5467 0.4604 0.079 Uiso 1 1 calc R
H10B H 0.6002 0.6268 0.3554 0.079 Uiso 1 1 calc R
H10C H 0.5534 0.7308 0.4282 0.079 Uiso 1 1 calc R
C11 C 0.66238(15) 0.8889(3) 0.4431(2) 0.0512(7) Uani 1 1 d .
H11A H 0.6272 0.9666 0.4539 0.077 Uiso 1 1 calc R
H11B H 0.6714 0.8799 0.3689 0.077 Uiso 1 1 calc R
H11C H 0.7001 0.9296 0.4794 0.077 Uiso 1 1 calc R
C12 C 0.55599(11) 0.8164(3) 0.87550(17) 0.0334(5) Uani 1 1 d .
H12 H 0.5767 0.7517 0.9323 0.040 Uiso 1 1 calc R
C13 C 0.48702(13) 0.7622(3) 0.8680(2) 0.0500(7) Uani 1 1 d .
H13A H 0.4650 0.8310 0.8168 0.075 Uiso 1 1 calc R
H13B H 0.4666 0.7751 0.9357 0.075 Uiso 1 1 calc R
H13C H 0.4851 0.6455 0.8468 0.075 Uiso 1 1 calc R
C14 C 0.55927(12) 0.9998(3) 0.9030(2) 0.0489(7) Uani 1 1 d .
H14A H 0.6037 1.0326 0.9120 0.073 Uiso 1 1 calc R
H14B H 0.5361 1.0195 0.9676 0.073 Uiso 1 1 calc R
H14C H 0.5402 1.0654 0.8472 0.073 Uiso 1 1 calc R
C15 C 0.48297(8) 0.4001(2) 0.6552(2) 0.0264(4) Uani 1 1 d .
C16 C 0.42574(9) 0.4789(3) 0.63006(19) 0.0356(5) Uani 1 1 d .
H16 H 0.4256 0.5953 0.6180 0.043 Uiso 1 1 calc R
C17 C 0.36941(10) 0.3917(3) 0.62229(17) 0.0387(6) Uani 1 1 d .
H17 H 0.3316 0.4496 0.6053 0.046 Uiso 1 1 calc R
C18 C 0.36694(10) 0.2224(2) 0.6387(3) 0.0364(5) Uani 1 1 d .
H18 H 0.3280 0.1634 0.6348 0.044 Uiso 1 1 calc R
C19 C 0.42357(9) 0.1416(2) 0.66108(19) 0.0329(5) Uani 1 1 d .
H19 H 0.4233 0.0250 0.6718 0.040 Uiso 1 1 calc R
C20 C 0.48016(11) 0.2271(2) 0.66807(17) 0.0313(6) Uani 1 1 d .
H20 H 0.5181 0.1674 0.6819 0.038 Uiso 1 1 calc R
C21 C 0.59382(9) 0.4009(2) 0.70317(17) 0.0293(4) Uani 1 1 d .
C22 C 0.63165(10) 0.3162(3) 0.6329(2) 0.0401(6) Uani 1 1 d .
H22 H 0.6204 0.3147 0.5617 0.048 Uiso 1 1 calc R
C23 C 0.68575(12) 0.2336(3) 0.6657(3) 0.0456(8) Uani 1 1 d .
H23 H 0.7106 0.1735 0.6171 0.055 Uiso 1 1 calc R
C24 C 0.70369(12) 0.2381(3) 0.7682(3) 0.0494(8) Uani 1 1 d .
H24 H 0.7410 0.1828 0.7905 0.059 Uiso 1 1 calc R
C25 C 0.66681(13) 0.3235(3) 0.8377(2) 0.0471(6) Uani 1 1 d .
H25 H 0.6793 0.3289 0.9082 0.056 Uiso 1 1 calc R
C26 C 0.61145(10) 0.4023(3) 0.80636(18) 0.0365(5) Uani 1 1 d .
H26 H 0.5856 0.4573 0.8559 0.044 Uiso 1 1 calc R

loop_
_atom_site_aniso_label
_atom_site_aniso_U_11
_atom_site_aniso_U_22
_atom_site_aniso_U_33
_atom_site_aniso_U_23
_atom_site_aniso_U_13
_atom_site_aniso_U_12
Ge1 0.02531(10) 0.02893(10) 0.03058(11) 0.00349(18) -0.00339(14) 0.00140(7)
N1 0.0296(10) 0.0306(9) 0.0302(10) 0.0037(7) 0.0041(9) -0.0012(8)
N2 0.0286(10) 0.0302(9) 0.0273(9) 0.0033(7) -0.0026(8) -0.0029(7)
N3 0.0217(8) 0.0268(7) 0.0430(14) 0.0041(8) -0.0039(8) 0.0000(6)
C2 0.0289(10) 0.0227(9) 0.044(2) 0.0079(9) -0.0007(11) -0.0036(7)
C3 0.0304(10) 0.0414(10) 0.0573(17) 0.0066(16) 0.0071(18) 0.0001(8)
C4 0.0269(13) 0.0464(15) 0.091(2) 0.0202(14) 0.0021(14) -0.0013(10)
C5 0.0298(15) 0.0609(18) 0.095(3) 0.0257(17) -0.0221(16) -0.0066(12)
C6 0.0476(17) 0.0539(16) 0.0596(18) 0.0179(13) -0.0250(15) -0.0132(13)
C7 0.0413(14) 0.0419(13) 0.0391(14) 0.0072(11) -0.0092(11) -0.0054(11)
C8 0.0294(12) 0.0245(11) 0.0332(13) 0.0092(9) -0.0019(10) -0.0016(9)
C9 0.0461(15) 0.0339(13) 0.0312(13) -0.0009(10) 0.0076(11) 0.0049(10)
C10 0.072(2) 0.0564(16) 0.0303(12) -0.0017(12) -0.0027(13) 0.0002(15)
C11 0.0711(19) 0.0439(15) 0.0385(14) 0.0070(12) 0.0148(13) -0.0003(13)
C12 0.0389(14) 0.0340(11) 0.0272(11) 0.0035(9) 0.0032(10) 0.0023(10)
C13 0.0360(14) 0.0698(18) 0.0443(15) 0.0035(12) 0.0126(13) -0.0014(12)
C14 0.0715(19) 0.0397(13) 0.0355(13) 0.0010(10) 0.0048(13) 0.0072(12)
C15 0.0250(8) 0.0332(8) 0.0210(9) 0.0010(12) -0.0013(12) -0.0022(7)
C16 0.0289(10) 0.0322(10) 0.0456(15) -0.0020(10) -0.0017(11) 0.0027(8)
C17 0.0244(11) 0.0465(12) 0.0453(16) -0.0081(10) -0.0054(10) 0.0031(9)
C18 0.0282(10) 0.0461(10) 0.0350(14) -0.0046(13) 0.0031(13) -0.0097(8)
C19 0.0344(11) 0.0339(10) 0.0306(12) 0.0000(11) -0.0010(11) -0.0051(8)
C20 0.0289(10) 0.0336(10) 0.0313(18) 0.0021(9) -0.0023(9) 0.0015(8)
C21 0.0229(10) 0.0256(10) 0.0394(12) 0.0027(9) -0.0055(9) -0.0015(8)
C22 0.0332(11) 0.0426(11) 0.0444(16) 0.0017(12) -0.0011(12) 0.0033(9)
C23 0.0330(11) 0.0447(12) 0.059(2) 0.0054(12) -0.0001(14) 0.0070(9)
C24 0.0304(14) 0.0398(14) 0.078(2) 0.0153(13) -0.0133(13) 0.0022(10)
C25 0.0475(16) 0.0436(13) 0.0500(15) 0.0118(12) -0.0181(13) -0.0033(12)
C26 0.0391(13) 0.0309(11) 0.0396(13) 0.0067(9) -0.0042(10) -0.0021(9)

loop_
_atom_type_symbol
_atom_type_description
_atom_type_scat_dispersion_real
_atom_type_scat_dispersion_imag
_atom_type_scat_source
C C 0.0033 0.0016 'International Tables Vol C Tables 4.2.6.8 and 6.1.1.4'
H H 0.0000 0.0000 'International Tables Vol C Tables 4.2.6.8 and 6.1.1.4'
N N 0.0061 0.0033 'International Tables Vol C Tables 4.2.6.8 and 6.1.1.4'
Ge Ge 0.1547 1.8001 'International Tables Vol C Tables 4.2.6.8 and 6.1.1.4'

loop_
_geom_angle_atom_site_label_1
_geom_angle_atom_site_label_2
_geom_angle_atom_site_label_3
_geom_angle
N1 Ge1 N2 79.67(8)
N1 Ge1 N3 94.67(6)
N2 Ge1 N3 95.98(7)
C2 N1 C9 122.1(2)
C2 N1 Ge1 117.08(16)
C9 N1 Ge1 120.84(16)
C8 N2 C12 121.63(19)
C8 N2 Ge1 117.02(15)
C12 N2 Ge1 121.33(14)
C15 N3 C21 117.46(15)
C15 N3 Ge1 122.79(12)
C21 N3 Ge1 119.73(12)
N1 C2 C3 122.1(2)
N1 C2 C8 112.9(2)
C3 C2 C8 125.0(3)
C4 C3 C2 130.9(4)
C5 C4 C3 130.5(3)
C6 C5 C4 125.9(3)
C5 C6 C7 130.6(3)
C6 C7 C8 131.7(3)
N2 C8 C7 122.0(2)
N2 C8 C2 112.8(2)
C7 C8 C2 125.2(2)
N1 C9 C10 111.0(2)
N1 C9 C11 110.1(2)
C10 C9 C11 110.5(2)
N2 C12 C14 111.46(18)
N2 C12 C13 110.57(19)
C14 C12 C13 109.7(2)
N3 C15 C16 121.29(16)
N3 C15 C20 122.55(17)
C16 C15 C20 116.13(17)
C17 C16 C15 121.73(18)
C18 C17 C16 121.5(2)
C17 C18 C19 117.48(18)
C20 C19 C18 121.55(19)
C19 C20 C15 121.53(19)
C26 C21 C22 118.7(2)
C26 C21 N3 120.38(19)
C22 C21 N3 120.93(19)
C23 C22 C21 120.6(3)
C24 C23 C22 120.4(3)
C25 C24 C23 119.1(2)
C24 C25 C26 121.0(3)
C21 C26 C25 120.2(2)

loop_
_geom_bond_atom_site_label_1
_geom_bond_atom_site_label_2
_geom_bond_distance
Ge1 N1 1.9635(19)
Ge1 N2 1.9705(19)
Ge1 N3 1.9766(15)
N1 C2 1.331(3)
N1 C9 1.476(3)
N2 C8 1.330(3)
N2 C12 1.478(3)
N3 C15 1.393(2)
N3 C21 1.438(2)
C2 C3 1.414(3)
C2 C8 1.486(4)
C3 C4 1.401(5)
C4 C5 1.387(5)
C5 C6 1.371(5)
C6 C7 1.385(4)
C7 C8 1.412(3)
C9 C10 1.512(4)
C9 C11 1.522(3)
C12 C14 1.521(3)
C12 C13 1.522(3)
C15 C16 1.403(3)
C15 C20 1.405(2)
C16 C17 1.385(3)
C17 C18 1.381(3)
C18 C19 1.391(3)
C19 C20 1.381(3)
C21 C26 1.384(3)
C21 C22 1.388(3)
C22 C23 1.387(3)
C23 C24 1.378(5)
C24 C25 1.373(4)
C25 C26 1.390(3)
